data_2224975
loop_
_publ_author_name
'Akkurt, Mehmet'
'Nassozi, Mebble'
'\,Capan, G\"ultaze'
'Kocabalkanl\?i, Ay\,se'
'\,Celik, \'Ismail'
'B\"uy\"ukg\"ung\"or, Orhan'

_publ_section_title 2-[2-(2,6-Dichloroanilino)phenyl]-<i>N</i>'-(4-propylcyclohexylidene)acetohydrazide
_journal_coeditor_code HB5287
_journal_issue 2
_journal_name_full 'Acta Crystallographica Section E'
_journal_page_first o256
_journal_page_last o257
_journal_paper_doi 10.1107/S1600536809054695
_journal_volume 66
_journal_year 2010
_chemical_formula_iupac 'C23 H27 Cl2 N3 O'
_chemical_formula_moiety 'C23 H27 Cl2 N3 O'
_chemical_formula_sum 'C23 H27 Cl2 N3 O'
_chemical_formula_weight 432.38
_chemical_name_systematic
;
2-[2-(2,6-Dichloroanilino)phenyl]-<i>N</i>'-(4-
propylcyclohexylidene)acetohydrazide
;
_space_group_IT_number 14
_symmetry_cell_setting monoclinic
_symmetry_space_group_name_Hall '-P 2ybc'
_symmetry_space_group_name_H-M 'P 1 21/c 1'
_atom_sites_solution_hydrogens geom
_atom_sites_solution_primary direct
_atom_sites_solution_secondary difmap
_cell_angle_alpha 90
_cell_angle_beta 118.098(3)
_cell_angle_gamma 90
_cell_formula_units_Z 8
_cell_length_a 13.0235(6)
_cell_length_b 15.2618(5)
_cell_length_c 26.6255(12)
_cell_measurement_reflns_used 39814
_cell_measurement_temperature 296(2)
_cell_measurement_theta_max 27.23
_cell_measurement_theta_min 1.56
_cell_volume 4668.4(4)
_computing_cell_refinement 'X-AREA (Stoe & Cie, 2002)'
_computing_data_collection 'X-AREA (Stoe & Cie, 2002)'
_computing_data_reduction 'X-RED32 (Stoe & Cie, 2002)'
_computing_molecular_graphics 'ORTEP-3 for Windows (Farrugia, 1997)'
_computing_publication_material 'WinGX (Farrugia, 1999)'
_computing_structure_refinement 'SHELXL97 (Sheldrick, 2008)'
_computing_structure_solution 'SIR97 (Altomare <i>et al.</i>,  1999)'
_diffrn_ambient_temperature 296(2)
_diffrn_detector_area_resol_mean 6.67
_diffrn_measured_fraction_theta_full 0.989
_diffrn_measured_fraction_theta_max 0.989
_diffrn_measurement_device '2-circle goniometer'
_diffrn_measurement_device_type 'Stoe IPDS 2'
_diffrn_measurement_method '\w scans'
_diffrn_radiation_monochromator 'plane graphite'
_diffrn_radiation_type 'Mo K\a'
_diffrn_radiation_wavelength 0.71073
_diffrn_reflns_av_R_equivalents 0.0701
_diffrn_reflns_av_sigmaI/netI 0.0470
_diffrn_reflns_limit_h_max 16
_diffrn_reflns_limit_h_min -16
_diffrn_reflns_limit_k_max 19
_diffrn_reflns_limit_k_min -19
_diffrn_reflns_limit_l_max 33
_diffrn_reflns_limit_l_min -33
_diffrn_reflns_number 69169
_diffrn_reflns_reduction_process
;
;
_diffrn_reflns_theta_full 26.50
_diffrn_reflns_theta_max 26.50
_diffrn_reflns_theta_min 1.73
_exptl_absorpt_coefficient_mu 0.296
_exptl_absorpt_correction_T_max 0.971
_exptl_absorpt_correction_T_min 0.842
_exptl_absorpt_correction_type integration
_exptl_absorpt_process_details '(X-RED3; Stoe & Cie, 2002)'
_exptl_crystal_colour colourless
_exptl_crystal_density_diffrn 1.230
_exptl_crystal_density_method 'Not Measured'
_exptl_crystal_description prism
_exptl_crystal_F_000 1824
_exptl_crystal_size_max 0.60
_exptl_crystal_size_mid 0.34
_exptl_crystal_size_min 0.10
_refine_diff_density_max 0.443
_refine_diff_density_min -0.476
_refine_ls_extinction_method none
_refine_ls_goodness_of_fit_ref 1.008
_refine_ls_hydrogen_treatment constr
_refine_ls_matrix_type full
_refine_ls_number_parameters 492
_refine_ls_number_reflns 9577
_refine_ls_number_restraints 7
_refine_ls_restrained_S_all 1.013
_refine_ls_R_factor_all 0.1556
_refine_ls_R_factor_gt 0.0812
_refine_ls_shift/su_max 0.000
_refine_ls_shift/su_mean 0.000
_refine_ls_structure_factor_coef Fsqd
_refine_ls_weighting_details 'calc w=1/[\s^2^(Fo^2^)+(0.1324P)^2^] where P=(Fo^2^+2Fc^2^)/3'
_refine_ls_weighting_scheme calc
_refine_ls_wR_factor_gt 0.2052
_refine_ls_wR_factor_ref 0.2471
_reflns_number_gt 4744
_reflns_number_total 9577
_reflns_threshold_expression I>2\s(I)
_cod_data_source_file hb5287.cif
_cod_data_source_block I
_cod_original_sg_symbol_H-M 'P 21/c'
_cod_database_code 2224975
_cod_database_fobs_code 2224975

loop_
_symmetry_equiv_pos_site_id
_symmetry_equiv_pos_as_xyz
1 x,y,z
2 -x,1/2+y,1/2-z
3 -x,-y,-z
4 x,1/2-y,1/2+z

loop_
_atom_site_aniso_label
_atom_site_aniso_U_11
_atom_site_aniso_U_22
_atom_site_aniso_U_33
_atom_site_aniso_U_12
_atom_site_aniso_U_13
_atom_site_aniso_U_23
Cl3 0.0978(9) 0.0652(6) 0.1428(12) 0.0112(6) 0.0711(9) 0.0132(7)
Cl4 0.1193(10) 0.0505(5) 0.1282(11) -0.0088(6) 0.0662(9) -0.0128(6)
O2 0.096(2) 0.0376(12) 0.093(2) -0.0001(12) 0.0614(17) 0.0008(12)
N4 0.080(2) 0.0532(16) 0.063(2) -0.0136(15) 0.0398(17) -0.0040(14)
N5 0.078(2) 0.0378(14) 0.081(2) 0.0039(14) 0.0467(19) 0.0030(14)
N6 0.091(2) 0.0505(17) 0.094(3) 0.0165(16) 0.059(2) 0.0134(16)
C24 0.065(2) 0.0496(19) 0.057(2) -0.0087(16) 0.0240(19) 0.0042(16)
C25 0.083(3) 0.051(2) 0.076(3) -0.0135(19) 0.034(2) 0.0001(18)
C26 0.113(4) 0.063(3) 0.117(4) -0.032(3) 0.055(3) -0.003(3)
C27 0.094(4) 0.080(3) 0.125(5) -0.031(3) 0.052(3) 0.007(3)
C28 0.074(3) 0.095(3) 0.095(4) -0.009(2) 0.041(3) 0.011(3)
C29 0.069(2) 0.064(2) 0.078(3) -0.005(2) 0.032(2) 0.010(2)
C30 0.068(2) 0.0468(18) 0.079(3) -0.0026(17) 0.040(2) -0.0128(17)
C31 0.079(3) 0.097(3) 0.083(3) -0.008(2) 0.046(3) -0.024(3)
C32 0.103(4) 0.167(6) 0.107(5) -0.020(4) 0.057(4) -0.079(4)
C33 0.099(4) 0.173(7) 0.177(7) -0.067(4) 0.087(5) -0.110(6)
C34 0.098(4) 0.082(3) 0.164(6) -0.034(3) 0.090(4) -0.059(3)
C35 0.076(3) 0.0403(18) 0.105(3) -0.0046(17) 0.057(2) -0.0143(19)
C36 0.083(3) 0.0376(17) 0.107(3) 0.0062(17) 0.062(3) 0.0117(19)
C37 0.068(2) 0.0371(16) 0.061(2) 0.0003(15) 0.0329(19) 0.0028(15)
C38 0.105(4) 0.065(3) 0.135(5) 0.020(2) 0.083(4) 0.017(3)
C39 0.189(3) 0.0902(17) 0.221(4) 0.0279(19) 0.162(3) 0.013(2)
C40 0.189(3) 0.0902(17) 0.221(4) 0.0279(19) 0.162(3) 0.013(2)
C41 0.189(3) 0.0902(17) 0.221(4) 0.0279(19) 0.162(3) 0.013(2)
C42 0.189(3) 0.0902(17) 0.221(4) 0.0279(19) 0.162(3) 0.013(2)
C43 0.189(3) 0.0902(17) 0.221(4) 0.0279(19) 0.162(3) 0.013(2)
C44A 0.1887(7) 0.0902(4) 0.2215(4) 0.0279(4) 0.1617(4) 0.0134(7)
C45A 0.1887(7) 0.0902(4) 0.2215(4) 0.0279(4) 0.1617(4) 0.0134(7)
C46A 0.1887(7) 0.0902(4) 0.2215(4) 0.0279(4) 0.1617(4) 0.0134(7)
C46B 0.1887(7) 0.0902(4) 0.2215(4) 0.0279(4) 0.1617(4) 0.0134(7)
C44B 0.1887(7) 0.0902(4) 0.2215(4) 0.0279(4) 0.1617(4) 0.0134(7)
C45B 0.1887(7) 0.0902(4) 0.2215(4) 0.0279(4) 0.1617(4) 0.0134(7)
Cl1 0.1150(12) 0.1718(17) 0.1371(15) 0.0079(11) 0.0452(11) 0.0732(13)
Cl2 0.1478(15) 0.1123(11) 0.1266(14) -0.0535(11) 0.0407(11) -0.0050(9)
O1 0.0732(17) 0.0547(14) 0.0643(17) -0.0151(12) 0.0276(14) 0.0023(12)
N1 0.066(2) 0.093(2) 0.056(2) -0.0175(18) 0.0280(17) -0.0021(17)
N2 0.0691(19) 0.0391(14) 0.063(2) -0.0077(13) 0.0239(17) 0.0032(13)
N3 0.085(2) 0.0406(15) 0.076(2) -0.0033(15) 0.020(2) 0.0104(15)
C1 0.056(2) 0.117(4) 0.058(3) -0.014(2) 0.022(2) -0.006(2)
C2 0.059(3) 0.159(5) 0.072(3) -0.006(3) 0.027(3) 0.004(3)
C3 0.067(4) 0.229(9) 0.075(4) -0.003(5) 0.012(3) 0.001(5)
C4 0.065(4) 0.262(11) 0.089(5) -0.022(6) 0.003(3) -0.054(7)
C5 0.094(4) 0.183(7) 0.126(6) -0.049(5) 0.030(5) -0.047(6)
C6 0.081(3) 0.133(5) 0.083(4) -0.035(3) 0.031(3) -0.026(3)
C7 0.060(2) 0.072(2) 0.060(2) -0.0043(19) 0.0268(19) 0.0109(19)
C8 0.071(3) 0.112(4) 0.057(3) -0.012(2) 0.026(2) 0.002(2)
C9 0.083(3) 0.135(4) 0.079(3) 0.001(3) 0.045(3) 0.019(3)
C10 0.075(3) 0.146(5) 0.092(4) -0.030(3) 0.041(3) 0.009(3)
C11 0.072(3) 0.096(3) 0.069(3) -0.027(2) 0.023(2) 0.008(2)
C12 0.064(2) 0.057(2) 0.056(2) -0.0109(17) 0.0219(19) 0.0078(17)
C13 0.073(2) 0.0442(18) 0.064(2) -0.0032(16) 0.025(2) 0.0032(16)
C14 0.063(2) 0.0405(17) 0.061(2) -0.0035(15) 0.031(2) -0.0010(15)
C15 0.075(3) 0.054(2) 0.072(3) -0.0043(19) 0.020(2) 0.0141(19)
C16 0.153(6) 0.064(3) 0.102(5) 0.002(3) 0.003(4) 0.030(3)
C17 0.109(4) 0.119(5) 0.128(6) -0.017(4) 0.014(4) 0.058(4)
C18 0.125(5) 0.098(4) 0.086(4) 0.006(3) 0.044(3) 0.024(3)
C19 0.182(7) 0.097(4) 0.075(4) -0.002(4) 0.015(4) -0.001(3)
C20 0.121(4) 0.095(4) 0.077(4) -0.043(3) 0.000(3) 0.026(3)
C21 0.168(8) 0.203(9) 0.108(6) 0.030(7) 0.063(6) 0.044(6)
C22 0.251(13) 0.250(13) 0.075(5) -0.011(11) 0.029(7) -0.008(6)
C23 0.150(8) 0.41(2) 0.126(8) 0.031(11) 0.055(6) 0.020(10)

loop_
_atom_site_type_symbol
_atom_site_label
_atom_site_fract_x
_atom_site_fract_y
_atom_site_fract_z
_atom_site_U_iso_or_equiv
_atom_site_thermal_displace_type
_atom_site_calc_flag
_atom_site_refinement_flags
_atom_site_occupancy
Cl Cl3 0.55339(12) 0.47497(7) 0.21299(7) 0.0961(5) Uani . . 1.000
Cl Cl4 0.35062(13) 0.76589(7) 0.24245(6) 0.0961(5) Uani . . 1.000
O O2 0.2070(3) 0.61054(15) 0.27547(13) 0.0687(10) Uani . . 1.000
N N4 0.3728(3) 0.57460(19) 0.23307(14) 0.0629(11) Uani . . 1.000
N N5 0.1122(3) 0.50946(18) 0.29889(14) 0.0619(11) Uani . . 1.000
N N6 0.0476(3) 0.5731(2) 0.30818(16) 0.0723(13) Uani . . 1.000
C C24 0.4513(3) 0.6241(2) 0.22301(16) 0.0591(11) Uani . . 1.000
C C25 0.4538(4) 0.7154(2) 0.22791(19) 0.0714(16) Uani . . 1.000
C C26 0.5337(5) 0.7657(3) 0.2219(2) 0.097(2) Uani . . 1.000
C C27 0.6145(5) 0.7280(3) 0.2095(3) 0.100(2) Uani . . 1.000
C C28 0.6163(4) 0.6386(3) 0.2052(2) 0.0875(19) Uani . . 1.000
C C29 0.5386(4) 0.5878(3) 0.21322(19) 0.0714(14) Uani . . 1.000
C C30 0.2970(3) 0.5115(2) 0.19509(19) 0.0624(13) Uani . . 1.000
C C31 0.2774(4) 0.5052(3) 0.1398(2) 0.0832(17) Uani . . 1.000
C C32 0.1971(5) 0.4428(5) 0.1038(3) 0.123(3) Uani . . 1.000
C C33 0.1421(6) 0.3871(5) 0.1238(4) 0.141(4) Uani . . 1.000
C C34 0.1628(5) 0.3935(3) 0.1788(3) 0.103(3) Uani . . 1.000
C C35 0.2404(4) 0.4557(2) 0.2156(2) 0.0680(15) Uani . . 1.000
C C36 0.2595(4) 0.4600(2) 0.2751(2) 0.0689(15) Uani . . 1.000
C C37 0.1899(3) 0.5338(2) 0.28315(16) 0.0544(11) Uani . . 1.000
C C38 -0.0211(5) 0.5513(3) 0.3267(3) 0.091(2) Uani . . 1.000
C C39 -0.0417(7) 0.4612(4) 0.3418(4) 0.1403(18) Uani . . 1.000
C C40 -0.0837(7) 0.4531(4) 0.3797(4) 0.1403(18) Uani . . 1.000
C C41 -0.1573(8) 0.5226(4) 0.3871(4) 0.1403(18) Uani . . 1.000
C C42 -0.1138(7) 0.6138(4) 0.3802(4) 0.1403(18) Uani . . 1.000
C C43 -0.0909(7) 0.6232(4) 0.3349(4) 0.1403(18) Uani . . 1.000
C C44A -0.1851(13) 0.5169(6) 0.4331(7) 0.1405(3) Uani . . 0.666(6)
C C45A -0.2286(11) 0.4326(6) 0.4477(6) 0.1405(3) Uani . . 0.666(6)
C C46A -0.3406(11) 0.4181(7) 0.3950(6) 0.1405(3) Uani . . 0.666(6)
C C46B -0.337(2) 0.3799(11) 0.4379(11) 0.1405(3) Uani . . 0.334(6)
C C44B -0.276(2) 0.4895(11) 0.3812(13) 0.1405(3) Uani . . 0.334(6)
C C45B -0.274(3) 0.3976(12) 0.4063(13) 0.1405(3) Uani . . 0.334(6)
Cl Cl1 0.65421(16) 0.86931(15) 0.46429(9) 0.1470(9) Uani . . 1.000
Cl Cl2 0.69658(17) 0.55357(12) 0.56388(8) 0.1386(8) Uani . . 1.000
O O1 0.8618(2) 0.68597(16) 0.67741(11) 0.0660(9) Uani . . 1.000
N N1 0.7624(3) 0.7387(2) 0.55967(14) 0.0720(12) Uani . . 1.000
N N2 1.0330(3) 0.73731(17) 0.74608(13) 0.0600(10) Uani . . 1.000
N N3 1.0550(3) 0.65711(19) 0.77439(16) 0.0744(11) Uani . . 1.000
C C1 0.6732(4) 0.7070(4) 0.50919(19) 0.0790(18) Uani . . 1.000
C C2 0.6183(4) 0.7609(4) 0.4604(2) 0.098(2) Uani . . 1.000
C C3 0.5347(6) 0.7271(7) 0.4093(3) 0.132(4) Uani . . 1.000
C C4 0.4974(6) 0.6461(9) 0.4068(4) 0.152(4) Uani . . 1.000
C C5 0.5440(6) 0.5910(6) 0.4539(4) 0.143(3) Uani . . 1.000
C C6 0.6327(5) 0.6232(4) 0.5040(2) 0.102(2) Uani . . 1.000
C C7 0.8708(3) 0.7650(3) 0.56500(17) 0.0646(12) Uani . . 1.000
C C8 0.9009(4) 0.7488(3) 0.52235(19) 0.0817(19) Uani . . 1.000
C C9 1.0070(5) 0.7718(4) 0.5287(2) 0.0962(19) Uani . . 1.000
C C10 1.0875(5) 0.8114(4) 0.5773(3) 0.104(2) Uani . . 1.000
C C11 1.0586(4) 0.8288(3) 0.6199(2) 0.0831(17) Uani . . 1.000
C C12 0.9510(3) 0.8072(2) 0.61494(16) 0.0616(12) Uani . . 1.000
C C13 0.9229(4) 0.8264(2) 0.66274(17) 0.0633(11) Uani . . 1.000
C C14 0.9359(3) 0.7440(2) 0.69641(16) 0.0541(11) Uani . . 1.000
C C15 1.1410(4) 0.6509(3) 0.82318(19) 0.0729(16) Uani . . 1.000
C C16 1.1645(6) 0.5615(3) 0.8499(3) 0.129(3) Uani . . 1.000
C C17 1.1834(6) 0.5634(4) 0.9097(3) 0.136(3) Uani . . 1.000
C C18 1.2791(6) 0.6281(4) 0.9464(2) 0.105(3) Uani . . 1.000
C C19 1.2429(7) 0.7183(4) 0.9183(3) 0.136(3) Uani . . 1.000
C C20 1.2220(5) 0.7205(4) 0.8578(2) 0.117(2) Uani . . 1.000
C C21 1.3058(8) 0.6285(7) 1.0070(3) 0.161(4) Uani . . 1.000
C C22 1.4223(12) 0.6681(8) 1.0492(4) 0.211(6) Uani . . 1.000
C C23 1.5268(10) 0.6037(11) 1.0633(4) 0.233(8) Uani . . 1.000
H H5A 0.10180 0.45490 0.30330 0.0740 Uiso calc R 1.000
H H28 0.67070 0.61230 0.19670 0.1050 Uiso calc R 1.000
H H26 0.53340 0.82620 0.22630 0.1170 Uiso calc R 1.000
H H27 0.66730 0.76250 0.20410 0.1190 Uiso calc R 1.000
H H4A 0.37050 0.58310 0.26450 0.0760 Uiso calc R 1.000
H H34 0.12460 0.35600 0.19200 0.1240 Uiso calc R 1.000
H H36A 0.34170 0.46900 0.30060 0.0830 Uiso calc R 1.000
H H36B 0.23700 0.40470 0.28500 0.0830 Uiso calc R 1.000
H H39A -0.09560 0.43200 0.30690 0.1690 Uiso calc R 1.000
H H31 0.31660 0.54160 0.12650 0.1000 Uiso calc R 1.000
H H32 0.18110 0.43920 0.06600 0.1470 Uiso calc R 1.000
H H33 0.09070 0.34490 0.09990 0.1690 Uiso calc R 1.000
H H41 -0.23290 0.51660 0.35300 0.1690 Uiso calc R 1.000
H H42A -0.17180 0.65690 0.37630 0.1690 Uiso calc R 1.000
H H42B -0.04330 0.62730 0.41490 0.1690 Uiso calc R 1.000
H H43A -0.04980 0.67800 0.33960 0.1690 Uiso calc R 1.000
H H43B -0.16470 0.62790 0.30040 0.1690 Uiso calc R 1.000
H H44A -0.24360 0.56130 0.42620 0.1690 Uiso calc . 0.666(6)
H H44B -0.11580 0.53440 0.46730 0.1690 Uiso calc . 0.666(6)
H H45A -0.17480 0.38450 0.45460 0.1690 Uiso calc . 0.666(6)
H H45B -0.24070 0.44020 0.48070 0.1690 Uiso calc . 0.666(6)
H H46A -0.37430 0.36360 0.39800 0.2110 Uiso calc . 0.666(6)
H H46B -0.32670 0.41600 0.36270 0.2110 Uiso calc . 0.666(6)
H H46C -0.39320 0.46520 0.39040 0.2110 Uiso calc . 0.666(6)
H H39B 0.03140 0.42940 0.35690 0.1690 Uiso calc R 1.000
H H40A -0.01700 0.44400 0.41680 0.1690 Uiso calc R 1.000
H H40B -0.12860 0.39930 0.37020 0.1690 Uiso calc R 1.000
H H44C -0.30320 0.53140 0.39980 0.1690 Uiso calc . 0.334(6)
H H44D -0.33270 0.48880 0.34110 0.1690 Uiso calc . 0.334(6)
H H45C -0.30180 0.35630 0.37490 0.1690 Uiso calc . 0.334(6)
H H45D -0.19290 0.38330 0.43120 0.1690 Uiso calc . 0.334(6)
H H46D -0.36230 0.31990 0.43240 0.2110 Uiso calc . 0.334(6)
H H46E -0.40380 0.41780 0.42450 0.2110 Uiso calc . 0.334(6)
H H46F -0.28720 0.39040 0.47770 0.2110 Uiso calc . 0.334(6)
H H1 0.75110 0.74250 0.58890 0.0870 Uiso calc R 1.000
H H2 1.08010 0.78080 0.76000 0.0720 Uiso calc R 1.000
H H3 0.50470 0.76150 0.37660 0.1590 Uiso calc R 1.000
H H4 0.43830 0.62520 0.37250 0.1820 Uiso calc R 1.000
H H5 0.51620 0.53430 0.45180 0.1720 Uiso calc R 1.000
H H8 0.84750 0.72170 0.48890 0.0980 Uiso calc R 1.000
H H9 1.02510 0.76040 0.49950 0.1150 Uiso calc R 1.000
H H10 1.16040 0.82640 0.58150 0.1240 Uiso calc R 1.000
H H11 1.11320 0.85590 0.65310 0.1000 Uiso calc R 1.000
H H13A 0.97520 0.87120 0.68750 0.0760 Uiso calc R 1.000
H H13B 0.84380 0.84820 0.64720 0.0760 Uiso calc R 1.000
H H16A 1.09920 0.52350 0.82740 0.1560 Uiso calc R 1.000
H H16B 1.23290 0.53710 0.84950 0.1560 Uiso calc R 1.000
H H17A 1.20460 0.50530 0.92600 0.1630 Uiso calc R 1.000
H H17B 1.11140 0.57990 0.90960 0.1630 Uiso calc R 1.000
H H18 1.35020 0.61090 0.94500 0.1260 Uiso calc R 1.000
H H19A 1.17240 0.73640 0.91910 0.1630 Uiso calc R 1.000
H H19B 1.30340 0.76030 0.94040 0.1630 Uiso calc R 1.000
H H20A 1.19010 0.77710 0.84130 0.1400 Uiso calc R 1.000
H H20B 1.29550 0.71330 0.85740 0.1400 Uiso calc R 1.000
H H21A 1.30320 0.56860 1.01840 0.1930 Uiso calc R 1.000
H H21B 1.24450 0.66050 1.01000 0.1930 Uiso calc R 1.000
H H22A 1.42000 0.68270 1.08410 0.2540 Uiso calc R 1.000
H H22B 1.43490 0.72190 1.03350 0.2540 Uiso calc R 1.000
H H23A 1.54970 0.57660 1.09960 0.3460 Uiso calc R 1.000
H H23B 1.59130 0.63580 1.06450 0.3460 Uiso calc R 1.000
H H23C 1.50300 0.55940 1.03440 0.3460 Uiso calc R 1.000

loop_
_atom_type_symbol
_atom_type_description
_atom_type_scat_dispersion_real
_atom_type_scat_dispersion_imag
_atom_type_scat_source
O O 0.0106 0.0060 'International Tables Vol C Tables 4.2.6.8 and 6.1.1.4'
N N 0.0061 0.0033 'International Tables Vol C Tables 4.2.6.8 and 6.1.1.4'
Cl Cl 0.1484 0.1585 'International Tables Vol C Tables 4.2.6.8 and 6.1.1.4'
H H 0.0000 0.0000 'International Tables Vol C Tables 4.2.6.8 and 6.1.1.4'
C C 0.0033 0.0016 'International Tables Vol C Tables 4.2.6.8 and 6.1.1.4'

loop_
_exptl_crystal_face_index_h
_exptl_crystal_face_index_k
_exptl_crystal_face_index_l
_exptl_crystal_face_perp_dist
8 -3 -18 0.0421
-1 0 2 0.0690
29 4 19 0.1647
15 29 29 0.2760
4 -9 -2 0.3050
-4 -18 -1 0.2953
-2 3 24 0.1010
-4 -6 21 0.2520
-3 0 4 0.0820
-3 11 26 0.2117
-9 21 1 0.2970
4 1 -30 0.1177
8 9 -18 0.3132

loop_
_geom_angle_atom_site_label_1
_geom_angle_atom_site_label_2
_geom_angle_atom_site_label_3
_geom_angle_site_symmetry_1
_geom_angle_site_symmetry_2
_geom_angle_site_symmetry_3
_geom_angle
_geom_angle_publ_flag
C24 N4 C30 . . . 124.2(3) no
N6 N5 C37 . . . 118.8(3) no
N5 N6 C38 . . . 119.5(4) no
C24 N4 H4A . . . 118.00 no
C30 N4 H4A . . . 118.00 no
C37 N5 H5A . . . 121.00 no
N6 N5 H5A . . . 121.00 no
C1 N1 C7 . . . 122.7(4) no
N3 N2 C14 . . . 117.4(3) no
N2 N3 C15 . . . 118.8(4) no
C7 N1 H1 . . . 119.00 no
C1 N1 H1 . . . 119.00 no
N3 N2 H2 . . . 121.00 no
C14 N2 H2 . . . 121.00 no
N4 C24 C25 . . . 120.6(4) no
N4 C24 C29 . . . 123.8(3) no
C25 C24 C29 . . . 115.3(4) no
Cl4 C25 C26 . . . 119.2(3) no
C24 C25 C26 . . . 122.4(5) no
Cl4 C25 C24 . . . 118.3(4) no
C25 C26 C27 . . . 120.5(4) no
C26 C27 C28 . . . 118.9(6) no
C27 C28 C29 . . . 120.5(5) no
Cl3 C29 C28 . . . 118.1(4) no
C24 C29 C28 . . . 122.1(4) no
Cl3 C29 C24 . . . 119.8(4) no
N4 C30 C35 . . . 117.2(4) no
N4 C30 C31 . . . 122.1(4) no
C31 C30 C35 . . . 120.7(4) no
C30 C31 C32 . . . 118.8(5) no
C31 C32 C33 . . . 120.8(7) no
C32 C33 C34 . . . 119.9(7) no
C33 C34 C35 . . . 121.0(6) no
C30 C35 C36 . . . 122.5(4) no
C30 C35 C34 . . . 118.8(5) no
C34 C35 C36 . . . 118.7(5) no
C35 C36 C37 . . . 111.8(3) no
O2 C37 N5 . . . 123.3(4) no
N5 C37 C36 . . . 115.7(3) no
O2 C37 C36 . . . 121.0(4) no
N6 C38 C39 . . . 127.1(6) no
N6 C38 C43 . . . 117.1(5) no
C39 C38 C43 . . . 115.8(7) no
C38 C39 C40 . . . 118.0(6) no
C39 C40 C41 . . . 122.5(7) no
C42 C41 C44A . . . 114.2(7) no
C42 C41 C44B . . . 132.8(10) no
C40 C41 C42 . . . 109.1(8) no
C40 C41 C44A . . . 120.1(8) no
C40 C41 C44B . . . 114.9(9) no
C41 C42 C43 . . . 116.1(7) no
C38 C43 C42 . . . 116.4(6) no
C41 C44A C45A . . . 122.8(10) no
C41 C44B C45B . . . 116(2) no
C44A C45A C46A . . . 101.6(11) no
C44B C45B C46B . . . 121(2) no
C25 C26 H26 . . . 120.00 no
C27 C26 H26 . . . 120.00 no
C28 C27 H27 . . . 121.00 no
C26 C27 H27 . . . 121.00 no
C29 C28 H28 . . . 120.00 no
C27 C28 H28 . . . 120.00 no
C32 C31 H31 . . . 121.00 no
C30 C31 H31 . . . 121.00 no
C31 C32 H32 . . . 120.00 no
C33 C32 H32 . . . 120.00 no
C32 C33 H33 . . . 120.00 no
C34 C33 H33 . . . 120.00 no
C35 C34 H34 . . . 120.00 no
C33 C34 H34 . . . 120.00 no
C35 C36 H36B . . . 109.00 no
C35 C36 H36A . . . 109.00 no
H36A C36 H36B . . . 108.00 no
C37 C36 H36B . . . 109.00 no
C37 C36 H36A . . . 109.00 no
C40 C39 H39A . . . 108.00 no
H39A C39 H39B . . . 107.00 no
C38 C39 H39B . . . 108.00 no
C40 C39 H39B . . . 108.00 no
C38 C39 H39A . . . 108.00 no
C39 C40 H40A . . . 107.00 no
C39 C40 H40B . . . 107.00 no
H40A C40 H40B . . . 107.00 no
C41 C40 H40B . . . 107.00 no
C41 C40 H40A . . . 107.00 no
C44A C41 H41 . . . 104.00 no
C44B C41 H41 . . . 50.00 no
C42 C41 H41 . . . 104.00 no
C40 C41 H41 . . . 104.00 no
C43 C42 H42B . . . 108.00 no
C41 C42 H42A . . . 108.00 no
C41 C42 H42B . . . 108.00 no
H42A C42 H42B . . . 107.00 no
C43 C42 H42A . . . 108.00 no
C38 C43 H43B . . . 108.00 no
C38 C43 H43A . . . 108.00 no
C42 C43 H43A . . . 108.00 no
C42 C43 H43B . . . 108.00 no
H43A C43 H43B . . . 107.00 no
C45A C44A H44B . . . 107.00 no
H44A C44A H44B . . . 107.00 no
C41 C44A H44B . . . 107.00 no
C45A C44A H44A . . . 107.00 no
C41 C44A H44A . . . 107.00 no
C45B C44B H41 . . . 132.00 no
H41 C44B H44C . . . 119.00 no
C41 C44B H44D . . . 109.00 no
C45B C44B H44D . . . 108.00 no
H44C C44B H44D . . . 107.00 no
C41 C44B H44C . . . 108.00 no
H41 C44B H44D . . . 70.00 no
C45B C44B H44C . . . 108.00 no
H45A C45A H45B . . . 109.00 no
C46A C45A H45A . . . 111.00 no
C46A C45A H45B . . . 111.00 no
C44A C45A H45B . . . 112.00 no
C44A C45A H45A . . . 111.00 no
C44B C45B H45C . . . 107.00 no
C44B C45B H45D . . . 107.00 no
C46B C45B H45C . . . 107.00 no
C46B C45B H45D . . . 107.00 no
H45C C45B H45D . . . 107.00 no
C45A C46A H46A . . . 109.00 no
H46A C46A H46B . . . 109.00 no
H46B C46A H46C . . . 110.00 no
C45A C46A H46C . . . 109.00 no
H46A C46A H46C . . . 109.00 no
C45A C46A H46B . . . 110.00 no
C45B C46B H46D . . . 110.00 no
H46E C46B H46F . . . 109.00 no
C45B C46B H46E . . . 109.00 no
C45B C46B H46F . . . 110.00 no
H46D C46B H46E . . . 109.00 no
H46D C46B H46F . . . 109.00 no
N1 C1 C2 . . . 121.2(5) no
N1 C1 C6 . . . 122.2(4) no
C2 C1 C6 . . . 116.6(5) no
Cl1 C2 C3 . . . 119.2(5) no
C1 C2 C3 . . . 120.7(6) no
Cl1 C2 C1 . . . 120.1(4) no
C2 C3 C4 . . . 120.1(8) no
C3 C4 C5 . . . 121.9(9) no
C4 C5 C6 . . . 117.9(8) no
Cl2 C6 C5 . . . 118.9(6) no
C1 C6 C5 . . . 122.6(6) no
Cl2 C6 C1 . . . 118.5(4) no
N1 C7 C12 . . . 119.3(4) no
C8 C7 C12 . . . 119.1(4) no
N1 C7 C8 . . . 121.5(4) no
C7 C8 C9 . . . 121.1(4) no
C8 C9 C10 . . . 121.0(6) no
C9 C10 C11 . . . 118.7(6) no
C10 C11 C12 . . . 122.2(5) no
C7 C12 C13 . . . 121.4(4) no
C11 C12 C13 . . . 120.7(4) no
C7 C12 C11 . . . 117.9(4) no
C12 C13 C14 . . . 109.6(3) no
N2 C14 C13 . . . 116.2(3) no
O1 C14 N2 . . . 123.1(3) no
O1 C14 C13 . . . 120.7(4) no
N3 C15 C20 . . . 128.2(4) no
C16 C15 C20 . . . 115.6(5) no
N3 C15 C16 . . . 116.2(5) no
C15 C16 C17 . . . 112.5(5) no
C16 C17 C18 . . . 111.7(6) no
C17 C18 C19 . . . 107.3(5) no
C17 C18 C21 . . . 113.7(7) no
C19 C18 C21 . . . 112.9(6) no
C18 C19 C20 . . . 113.7(5) no
C15 C20 C19 . . . 111.7(5) no
C18 C21 C22 . . . 116.5(9) no
C21 C22 C23 . . . 112.1(10) no
C2 C3 H3 . . . 120.00 no
C4 C3 H3 . . . 120.00 no
C3 C4 H4 . . . 119.00 no
C5 C4 H4 . . . 119.00 no
C4 C5 H5 . . . 121.00 no
C6 C5 H5 . . . 121.00 no
C7 C8 H8 . . . 119.00 no
C9 C8 H8 . . . 120.00 no
C8 C9 H9 . . . 119.00 no
C10 C9 H9 . . . 119.00 no
C9 C10 H10 . . . 121.00 no
C11 C10 H10 . . . 121.00 no
C10 C11 H11 . . . 119.00 no
C12 C11 H11 . . . 119.00 no
C12 C13 H13A . . . 110.00 no
C12 C13 H13B . . . 110.00 no
C14 C13 H13A . . . 110.00 no
C14 C13 H13B . . . 110.00 no
H13A C13 H13B . . . 108.00 no
C15 C16 H16A . . . 109.00 no
C15 C16 H16B . . . 109.00 no
C17 C16 H16A . . . 109.00 no
C17 C16 H16B . . . 109.00 no
H16A C16 H16B . . . 108.00 no
C16 C17 H17A . . . 109.00 no
C16 C17 H17B . . . 109.00 no
C18 C17 H17A . . . 109.00 no
C18 C17 H17B . . . 109.00 no
H17A C17 H17B . . . 108.00 no
C17 C18 H18 . . . 108.00 no
C19 C18 H18 . . . 108.00 no
C21 C18 H18 . . . 108.00 no
C18 C19 H19A . . . 109.00 no
C18 C19 H19B . . . 109.00 no
C20 C19 H19A . . . 109.00 no
C20 C19 H19B . . . 109.00 no
H19A C19 H19B . . . 108.00 no
C15 C20 H20A . . . 109.00 no
C15 C20 H20B . . . 109.00 no
C19 C20 H20A . . . 109.00 no
C19 C20 H20B . . . 109.00 no
H20A C20 H20B . . . 108.00 no
C18 C21 H21A . . . 108.00 no
C18 C21 H21B . . . 108.00 no
C22 C21 H21A . . . 108.00 no
C22 C21 H21B . . . 108.00 no
H21A C21 H21B . . . 107.00 no
C21 C22 H22A . . . 109.00 no
C21 C22 H22B . . . 109.00 no
C23 C22 H22A . . . 109.00 no
C23 C22 H22B . . . 109.00 no
H22A C22 H22B . . . 108.00 no
C22 C23 H23A . . . 109.00 no
C22 C23 H23B . . . 110.00 no
C22 C23 H23C . . . 109.00 no
H23A C23 H23B . . . 110.00 no
H23A C23 H23C . . . 109.00 no
H23B C23 H23C . . . 109.00 no

loop_
_geom_bond_atom_site_label_1
_geom_bond_atom_site_label_2
_geom_bond_site_symmetry_1
_geom_bond_site_symmetry_2
_geom_bond_distance
_geom_bond_publ_flag
Cl3 C29 . . 1.733(5) no
Cl4 C25 . . 1.743(6) no
Cl1 C2 . . 1.709(6) no
Cl2 C6 . . 1.765(6) no
O2 C37 . . 1.227(4) no
O1 C14 . . 1.230(5) no
N4 C24 . . 1.395(6) no
N4 C30 . . 1.409(5) no
N5 N6 . . 1.381(5) no
N5 C37 . . 1.318(6) no
N6 C38 . . 1.253(8) no
N4 H4A . . 0.8600 no
N5 H5A . . 0.8600 no
N1 C1 . . 1.385(6) no
N1 C7 . . 1.409(6) no
N2 N3 . . 1.395(4) no
N2 C14 . . 1.335(5) no
N3 C15 . . 1.257(6) no
N1 H1 . . 0.8600 no
N2 H2 . . 0.8600 no
C24 C29 . . 1.395(7) no
C24 C25 . . 1.398(4) no
C25 C26 . . 1.362(8) no
C26 C27 . . 1.369(10) no
C27 C28 . . 1.370(7) no
C28 C29 . . 1.369(8) no
C30 C31 . . 1.374(7) no
C30 C35 . . 1.395(6) no
C31 C32 . . 1.405(9) no
C32 C33 . . 1.371(11) no
C33 C34 . . 1.362(12) no
C34 C35 . . 1.396(7) no
C35 C36 . . 1.485(7) no
C36 C37 . . 1.523(6) no
C38 C43 . . 1.505(10) no
C38 C39 . . 1.492(9) no
C39 C40 . . 1.361(14) no
C40 C41 . . 1.504(13) no
C41 C44B . . 1.56(3) no
C41 C42 . . 1.546(10) no
C41 C44A . . 1.43(2) no
C42 C43 . . 1.380(14) no
C44A C45A . . 1.528(17) no
C44B C45B . . 1.55(3) no
C45A C46A . . 1.49(2) no
C45B C46B . . 1.45(5) no
C26 H26 . . 0.9300 no
C27 H27 . . 0.9300 no
C28 H28 . . 0.9300 no
C31 H31 . . 0.9300 no
C32 H32 . . 0.9300 no
C33 H33 . . 0.9300 no
C34 H34 . . 0.9300 no
C36 H36B . . 0.9700 no
C36 H36A . . 0.9700 no
C39 H39B . . 0.9700 no
C39 H39A . . 0.9700 no
C40 H40B . . 0.9700 no
C40 H40A . . 0.9700 no
C41 H41 . . 0.9800 no
C42 H42B . . 0.9700 no
C42 H42A . . 0.9700 no
C43 H43A . . 0.9700 no
C43 H43B . . 0.9700 no
C44A H44A . . 0.9700 no
C44A H44B . . 0.9700 no
C44B H44C . . 0.9700 no
C44B H44D . . 0.9700 no
C44B H41 . . 1.2000 no
C45A H45B . . 0.9700 no
C45A H45A . . 0.9700 no
C45B H45C . . 0.9700 no
C45B H45D . . 0.9700 no
C46A H46C . . 0.9600 no
C46A H46A . . 0.9600 no
C46A H46B . . 0.9600 no
C46B H46E . . 0.9600 no
C46B H46F . . 0.9600 no
C46B H46D . . 0.9600 no
C1 C2 . . 1.414(7) no
C1 C6 . . 1.365(9) no
C2 C3 . . 1.381(9) no
C3 C4 . . 1.318(17) no
C4 C5 . . 1.390(15) no
C5 C6 . . 1.380(11) no
C7 C12 . . 1.402(6) no
C7 C8 . . 1.387(7) no
C8 C9 . . 1.357(9) no
C9 C10 . . 1.364(9) no
C10 C11 . . 1.379(9) no
C11 C12 . . 1.384(7) no
C12 C13 . . 1.509(6) no
C13 C14 . . 1.507(5) no
C15 C20 . . 1.475(8) no
C15 C16 . . 1.502(7) no
C16 C17 . . 1.492(10) no
C17 C18 . . 1.528(10) no
C18 C21 . . 1.482(9) no
C18 C19 . . 1.531(9) no
C19 C20 . . 1.502(9) no
C21 C22 . . 1.524(16) no
C22 C23 . . 1.57(2) no
C3 H3 . . 0.9300 no
C4 H4 . . 0.9300 no
C5 H5 . . 0.9300 no
C8 H8 . . 0.9300 no
C9 H9 . . 0.9300 no
C10 H10 . . 0.9300 no
C11 H11 . . 0.9300 no
C13 H13A . . 0.9700 no
C13 H13B . . 0.9700 no
C16 H16A . . 0.9700 no
C16 H16B . . 0.9700 no
C17 H17A . . 0.9700 no
C17 H17B . . 0.9700 no
C18 H18 . . 0.9800 no
C19 H19A . . 0.9700 no
C19 H19B . . 0.9700 no
C20 H20A . . 0.9700 no
C20 H20B . . 0.9700 no
C21 H21A . . 0.9700 no
C21 H21B . . 0.9700 no
C22 H22A . . 0.9700 no
C22 H22B . . 0.9700 no
C23 H23A . . 0.9600 no
C23 H23B . . 0.9600 no
C23 H23C . . 0.9600 no

loop_
_geom_hbond_atom_site_label_D
_geom_hbond_atom_site_label_H
_geom_hbond_atom_site_label_A
_geom_hbond_site_symmetry_A
_geom_hbond_distance_DH
_geom_hbond_distance_HA
_geom_hbond_distance_DA
_geom_hbond_angle_DHA
_geom_hbond_publ_flag
N1 H1 O1 . 0.86 2.28 2.886(4) 128 yes
N2 H2 O2 4_665 0.86 2.24 3.077(5) 165 yes
N4 H4A O2 . 0.86 2.32 2.921(6) 127 yes
N5 H5A O1 3_666 0.86 2.21 3.034(4) 161 yes
C20 H20A O2 4_665 0.97 2.53 3.330(6) 139 yes
C36 H36B O1 3_666 0.97 2.41 3.307(5) 155 yes

loop_
_geom_torsion_atom_site_label_1
_geom_torsion_atom_site_label_2
_geom_torsion_atom_site_label_3
_geom_torsion_atom_site_label_4
_geom_torsion_site_symmetry_1
_geom_torsion_site_symmetry_2
_geom_torsion_site_symmetry_3
_geom_torsion_site_symmetry_4
_geom_torsion
_geom_torsion_publ_flag
C24 N4 C30 C35 . . . . 167.8(4) no
C30 N4 C24 C25 . . . . 128.2(4) no
C30 N4 C24 C29 . . . . -58.4(6) no
C24 N4 C30 C31 . . . . -13.1(6) no
C37 N5 N6 C38 . . . . -175.4(5) no
N6 N5 C37 O2 . . . . -1.1(6) no
N6 N5 C37 C36 . . . . 178.6(4) no
N5 N6 C38 C43 . . . . -178.8(6) no
N5 N6 C38 C39 . . . . 1.3(10) no
C1 N1 C7 C8 . . . . -9.6(7) no
C7 N1 C1 C6 . . . . 115.8(6) no
C1 N1 C7 C12 . . . . 171.5(4) no
C7 N1 C1 C2 . . . . -65.1(7) no
N3 N2 C14 O1 . . . . 6.3(6) no
C14 N2 N3 C15 . . . . -174.7(5) no
N3 N2 C14 C13 . . . . -171.4(4) no
N2 N3 C15 C20 . . . . 3.9(8) no
N2 N3 C15 C16 . . . . -176.3(5) no
N4 C24 C25 Cl4 . . . . -4.0(5) no
C25 C24 C29 C28 . . . . -4.2(6) no
N4 C24 C29 Cl3 . . . . 0.2(6) no
N4 C24 C25 C26 . . . . 175.9(4) no
C29 C24 C25 Cl4 . . . . -178.0(3) no
C25 C24 C29 Cl3 . . . . 174.0(3) no
C29 C24 C25 C26 . . . . 1.9(6) no
N4 C24 C29 C28 . . . . -178.0(4) no
C24 C25 C26 C27 . . . . 1.3(8) no
Cl4 C25 C26 C27 . . . . -178.9(5) no
C25 C26 C27 C28 . . . . -2.3(9) no
C26 C27 C28 C29 . . . . -0.1(9) no
C27 C28 C29 C24 . . . . 3.4(8) no
C27 C28 C29 Cl3 . . . . -174.8(5) no
N4 C30 C31 C32 . . . . -177.6(5) no
C31 C30 C35 C36 . . . . 179.7(4) no
C35 C30 C31 C32 . . . . 1.5(7) no
N4 C30 C35 C34 . . . . 178.7(4) no
N4 C30 C35 C36 . . . . -1.2(6) no
C31 C30 C35 C34 . . . . -0.4(7) no
C30 C31 C32 C33 . . . . -2.2(10) no
C31 C32 C33 C34 . . . . 1.8(12) no
C32 C33 C34 C35 . . . . -0.6(11) no
C33 C34 C35 C36 . . . . 179.8(6) no
C33 C34 C35 C30 . . . . -0.1(9) no
C30 C35 C36 C37 . . . . 80.0(6) no
C34 C35 C36 C37 . . . . -100.0(5) no
C35 C36 C37 O2 . . . . -61.9(5) no
C35 C36 C37 N5 . . . . 118.4(4) no
C39 C38 C43 C42 . . . . 34.4(11) no
N6 C38 C43 C42 . . . . -145.6(8) no
N6 C38 C39 C40 . . . . 156.0(8) no
C43 C38 C39 C40 . . . . -23.9(12) no
C38 C39 C40 C41 . . . . 27.6(14) no
C39 C40 C41 C42 . . . . -36.2(12) no
C39 C40 C41 C44A . . . . -170.9(11) no
C44A C41 C42 C43 . . . . -177.3(11) no
C40 C41 C42 C43 . . . . 45.1(11) no
C42 C41 C44A C45A . . . . -179.5(12) no
C40 C41 C44A C45A . . . . -47(2) no
C41 C42 C43 C38 . . . . -46.4(12) no
C41 C44A C45A C46A . . . . -62.9(18) no
C2 C1 C6 Cl2 . . . . -179.1(5) no
N1 C1 C6 Cl2 . . . . 0.1(8) no
N1 C1 C6 C5 . . . . -179.9(7) no
N1 C1 C2 Cl1 . . . . -4.7(8) no
N1 C1 C2 C3 . . . . 175.8(6) no
C6 C1 C2 Cl1 . . . . 174.5(5) no
C6 C1 C2 C3 . . . . -5.0(9) no
C2 C1 C6 C5 . . . . 0.9(10) no
C1 C2 C3 C4 . . . . 6.3(12) no
Cl1 C2 C3 C4 . . . . -173.2(7) no
C2 C3 C4 C5 . . . . -3.3(14) no
C3 C4 C5 C6 . . . . -0.8(14) no
C4 C5 C6 C1 . . . . 2.0(12) no
C4 C5 C6 Cl2 . . . . -178.1(7) no
C8 C7 C12 C11 . . . . -1.7(6) no
C8 C7 C12 C13 . . . . -179.9(4) no
C12 C7 C8 C9 . . . . 1.1(7) no
N1 C7 C12 C11 . . . . 177.3(4) no
N1 C7 C8 C9 . . . . -177.8(5) no
N1 C7 C12 C13 . . . . -1.0(6) no
C7 C8 C9 C10 . . . . 0.2(8) no
C8 C9 C10 C11 . . . . -0.8(9) no
C9 C10 C11 C12 . . . . 0.2(8) no
C10 C11 C12 C7 . . . . 1.1(7) no
C10 C11 C12 C13 . . . . 179.3(4) no
C11 C12 C13 C14 . . . . -100.4(4) no
C7 C12 C13 C14 . . . . 77.9(5) no
C12 C13 C14 O1 . . . . -75.5(5) no
C12 C13 C14 N2 . . . . 102.3(4) no
N3 C15 C16 C17 . . . . -131.7(6) no
C20 C15 C16 C17 . . . . 48.2(9) no
N3 C15 C20 C19 . . . . 133.7(6) no
C16 C15 C20 C19 . . . . -46.1(8) no
C15 C16 C17 C18 . . . . -54.2(9) no
C16 C17 C18 C19 . . . . 57.9(8) no
C16 C17 C18 C21 . . . . -176.6(7) no
C17 C18 C19 C20 . . . . -57.3(9) no
C21 C18 C19 C20 . . . . 176.7(7) no
C17 C18 C21 C22 . . . . 161.5(8) no
C19 C18 C21 C22 . . . . -76.0(11) no
C18 C19 C20 C15 . . . . 51.8(9) no
C18 C21 C22 C23 . . . . -77.6(11) no
